data_7028132
loop_
_publ_author_name
'Chan, Pui-Ming'
'Yu, Wing-Yiu'
'Che, Chi-Ming'
'Cheung, Kung-Kai'

_publ_contact_author
;
    ENTER NAME
 ENTER ADDRESS
;
_publ_section_title
;
 Nitrido-ruthenium(VI) and -osmium(VI) complexes containing chelating
 multianionic (N, O) ligands. Synthesis, crystal structures and reactions
 with triphenylphosphine
;
_journal_issue 19
_journal_name_full 'Journal of the Chemical Society, Dalton Transactions'
_journal_page_first 3183
_journal_paper_doi 10.1039/a804204g
_journal_year 1998
_chemical_formula_moiety 'C18 H21 Cl3 N5 O2 Ru '
_chemical_formula_sum 'C18 H21 Cl3 N5 O2 Ru'
_chemical_formula_weight 546.83
_space_group_IT_number 14
_symmetry_cell_setting monoclinic
_symmetry_Int_Tables_number 14
_symmetry_space_group_name_Hall '-P 2yn'
_symmetry_space_group_name_H-M 'P 1 21/n 1'
_audit_creation_date 'Mon Jun  8 18:01:13 1998'
_audit_creation_method 'from TEXRAY.INF file'
_cell_angle_alpha 90
_cell_angle_beta 100.57(2)
_cell_angle_gamma 90
_cell_formula_units_Z 4
_cell_length_a 11.817(2)
_cell_length_b 10.165(2)
_cell_length_c 19.091(3)
_cell_measurement_reflns_used 0
_cell_measurement_temperature 273.2
_cell_measurement_theta_max 0.0
_cell_measurement_theta_min 0.0
_cell_volume 2254.3(7)
_computing_cell_refinement 'MSC/AFC Diffractometer Control'
_computing_data_collection 'MSC/AFC Diffractometer Control'
_computing_data_reduction teXsan
_computing_publication_material teXsan
_computing_structure_refinement teXsan
_diffrn_ambient_temperature 273.2
_diffrn_measurement_device unknown
_diffrn_measurement_method 'omega scans with profile analysis'
_diffrn_orient_matrix_UB_11 0.00000
_diffrn_orient_matrix_UB_12 0.00000
_diffrn_orient_matrix_UB_13 0.00000
_diffrn_orient_matrix_UB_21 0.00000
_diffrn_orient_matrix_UB_22 0.00000
_diffrn_orient_matrix_UB_23 0.00000
_diffrn_orient_matrix_UB_31 0.00000
_diffrn_orient_matrix_UB_32 0.00000
_diffrn_orient_matrix_UB_33 0.00000
_diffrn_radiation_monochromator graphite
_diffrn_radiation_source 'X-ray tube'
_diffrn_radiation_type MoKalpha
_diffrn_radiation_wavelength 0.7107
_diffrn_reflns_av_R_equivalents 0.00
_diffrn_reflns_limit_h_max 13
_diffrn_reflns_limit_h_min 0
_diffrn_reflns_limit_k_max 12
_diffrn_reflns_limit_k_min 0
_diffrn_reflns_limit_l_max 22
_diffrn_reflns_limit_l_min -23
_diffrn_reflns_number 4128
_diffrn_reflns_theta_max 25.61
_diffrn_standards_decay_% 0.00
_diffrn_standards_interval_count 0
_diffrn_standards_number 0
_exptl_absorpt_coefficient_mu 1.074
_exptl_absorpt_correction_type none
_exptl_crystal_colour unknown
_exptl_crystal_density_diffrn 1.611
_exptl_crystal_density_meas 0.000
_exptl_crystal_description unknown
_exptl_crystal_F_000 1100.00
_exptl_crystal_size_max 0.000
_exptl_crystal_size_mid 0.000
_exptl_crystal_size_min 0.000
_refine_diff_density_max 0.58
_refine_diff_density_min -0.54
_refine_ls_extinction_coef 0.00000
_refine_ls_extinction_method none
_refine_ls_goodness_of_fit_obs 2.242
_refine_ls_matrix_type full
_refine_ls_number_parameters 265
_refine_ls_number_reflns 2986
_refine_ls_number_restraints 0
_refine_ls_R_factor_obs 0.0322
_refine_ls_shift/esd_max 0.0420
_refine_ls_structure_factor_coef F
_refine_ls_weighting_scheme sigma
_refine_ls_wR_factor_obs 0.0458
_reflns_number_observed 2986
_reflns_number_total 4128
_reflns_observed_criterion 3.00
_cod_data_source_file g804204sup1.cif
_cod_data_source_block Complex_5a
_cod_original_cell_volume 2254.3(8)
_cod_original_sg_symbol_H-M P2(1)/n
_cod_original_formula_sum 'C18 H21 Cl3 N5 O2 Ru '
_cod_database_code 7028132

loop_
_symmetry_equiv_pos_as_xyz
'   +x,   +y,   +z'
1/2-x,1/2+y,1/2-z
'   -x,   -y,   -z'
1/2+x,1/2-y,1/2+z

loop_
_atom_site_aniso_label
_atom_site_aniso_U_11
_atom_site_aniso_U_22
_atom_site_aniso_U_33
_atom_site_aniso_U_12
_atom_site_aniso_U_13
_atom_site_aniso_U_23
Ru(1) 0.0465(2) 0.0788(3) 0.0341(2) 0.0047(1) 0.0113(1) -0.0016(1)
Cl(1) 0.0815(7) 0.0801(8) 0.0530(6) -0.0106(5) 0.0192(5) -0.0108(5)
Cl(2) 0.0619(7) 0.119(1) 0.0697(7) 0.0215(6) 0.0058(5) 0.0213(7)
Cl(3) 0.0509(6) 0.0887(8) 0.0595(6) 0.0108(5) 0.0027(4) -0.0037(5)
O(1) 0.060(2) 0.067(2) 0.037(1) -0.017(1) 0.017(1) -0.007(1)
O(2) 0.067(2) 0.053(2) 0.076(2) -0.005(1) 0.020(1) 0.005(1)
N(1) 0.071(2) 0.104(3) 0.048(2) 0.013(2) 0.025(2) 0.001(2)
N(2) 0.041(2) 0.082(2) 0.038(2) 0.001(1) 0.011(1) 0.012(2)
N(3) 0.045(2) 0.052(2) 0.031(1) 0.000(1) 0.010(1) 0.004(1)
N(4) 0.060(2) 0.044(2) 0.047(2) 0.006(2) 0.012(2) 0.000(1)
N(5) 0.069(2) 0.056(2) 0.056(2) 0.011(2) 0.001(2) -0.002(2)
C(1) 0.053(2) 0.109(4) 0.044(2) 0.003(2) 0.018(2) 0.022(2)
C(2) 0.067(3) 0.112(4) 0.058(3) -0.011(3) 0.018(2) 0.034(3)
C(3) 0.083(3) 0.094(4) 0.067(3) -0.030(3) 0.007(2) 0.023(3)
C(4) 0.072(3) 0.080(3) 0.049(2) -0.022(2) 0.007(2) 0.013(2)
C(5) 0.040(2) 0.075(3) 0.037(2) -0.003(2) 0.006(1) 0.016(2)
C(6) 0.037(2) 0.060(3) 0.037(2) 0.000(2) 0.007(1) 0.006(2)
C(7) 0.051(2) 0.057(3) 0.043(2) -0.005(2) 0.012(2) -0.001(2)
C(8) 0.068(3) 0.056(3) 0.050(2) 0.014(2) 0.014(2) 0.007(2)
C(9) 0.047(2) 0.044(2) 0.033(2) 0.002(1) 0.010(1) 0.005(1)
C(10) 0.051(2) 0.049(2) 0.035(2) 0.004(2) 0.007(1) 0.004(2)
C(11) 0.063(2) 0.070(3) 0.046(2) -0.002(2) -0.001(2) -0.003(2)
C(12) 0.074(3) 0.060(3) 0.038(2) 0.005(2) 0.017(2) 0.005(2)
C(13) 0.062(3) 0.044(3) 0.044(2) -0.003(2) 0.004(2) -0.005(2)
C(14) 0.072(3) 0.044(2) 0.039(2) -0.001(2) 0.001(2) -0.009(2)
C(15) 0.091(3) 0.049(3) 0.057(3) 0.001(2) 0.012(2) -0.001(2)
C(16) 0.113(4) 0.052(3) 0.058(3) 0.013(3) 0.008(3) 0.010(2)
C(17) 0.101(4) 0.065(3) 0.064(3) 0.026(3) -0.006(3) 0.003(2)
C(18) 0.075(3) 0.082(4) 0.071(3) 0.012(2) 0.010(2) -0.004(3)

loop_
_atom_site_label
_atom_site_fract_x
_atom_site_fract_y
_atom_site_fract_z
_atom_site_U_iso_or_equiv
_atom_site_thermal_displace_type
Ru(1) 0.23683(2) 0.06753(4) 0.64635(1) 0.0526 Uij
Cl(1) 0.35464(10) 0.2475(1) 0.64086(5) 0.0707 Uij
Cl(2) 0.08904(9) 0.1768(1) 0.56966(6) 0.0842 Uij
Cl(3) 0.39861(9) -0.0584(1) 0.69395(6) 0.0673 Uij
O(1) 0.2682(2) -0.0036(3) 0.5412(1) 0.0536 Uij
O(2) 0.1747(3) -0.4083(3) 0.4062(2) 0.0641 Uij
N(1) 0.1891(3) 0.0925(4) 0.7183(2) 0.0725 Uij
N(2) 0.1511(2) -0.1167(3) 0.6269(2) 0.0534 Uij
N(3) 0.2100(2) -0.1481(3) 0.4509(1) 0.0424 Uij
N(4) 0.3018(3) -0.2995(3) 0.3503(2) 0.0503 Uij
N(5) 0.4462(3) -0.5007(3) 0.3709(2) 0.0616 Uij
C(1) 0.1034(3) -0.1782(5) 0.6768(2) 0.0677 Uij
C(2) 0.0599(4) -0.3028(6) 0.6667(2) 0.0783 Uij
C(3) 0.0648(4) -0.3688(5) 0.6058(3) 0.0823 Uij
C(4) 0.1147(3) -0.3072(5) 0.5541(2) 0.0672 Uij
C(5) 0.1561(3) -0.1820(4) 0.5662(2) 0.0508 Uij
C(6) 0.2170(3) -0.1043(4) 0.5167(2) 0.0444 Uij
C(7) 0.3863(3) -0.0511(4) 0.4194(2) 0.0498 Uij
C(8) 0.1904(3) 0.0490(4) 0.3764(2) 0.0576 Uij
C(9) 0.2587(3) -0.0785(3) 0.3939(2) 0.0409 Uij
C(10) 0.2408(3) -0.1752(4) 0.3283(2) 0.0451 Uij
C(11) 0.1142(3) -0.2015(4) 0.2965(2) 0.0610 Uij
C(12) 0.2995(3) -0.1184(4) 0.2691(2) 0.0565 Uij
C(13) 0.2671(3) -0.4019(4) 0.3856(2) 0.0508 Uij
C(14) 0.3539(3) -0.5091(4) 0.4016(2) 0.0527 Uij
C(15) 0.3365(4) -0.6073(4) 0.4488(2) 0.0658 Uij
C(16) 0.4198(5) -0.7030(4) 0.4637(2) 0.0756 Uij
C(17) 0.5144(4) -0.6977(5) 0.4317(3) 0.0794 Uij
C(18) 0.5251(4) -0.5969(5) 0.3862(3) 0.0764 Uij
H(1) 0.359(4) -0.299(5) 0.343(3) 0.0876 Uij
H(2) 0.0997 -0.1345 0.7202 0.0818 Uij
H(3) 0.0266 -0.3441 0.7024 0.0937 Uij
H(4) 0.0341 -0.4546 0.5983 0.0982 Uij
H(5) 0.1198 -0.3514 0.5110 0.0799 Uij
H(6) 0.4260 -0.1321 0.4302 0.0596 Uij
H(7) 0.4164 -0.0070 0.3829 0.0596 Uij
H(8) 0.3963 0.0023 0.4608 0.0596 Uij
H(9) 0.1975 0.1016 0.4182 0.0691 Uij
H(10) 0.2197 0.0959 0.3407 0.0691 Uij
H(11) 0.1117 0.0284 0.3599 0.0691 Uij
H(12) 0.0781 -0.1214 0.2789 0.0737 Uij
H(13) 0.1098 -0.2624 0.2581 0.0737 Uij
H(14) 0.0765 -0.2370 0.3318 0.0737 Uij
H(15) 0.3785 -0.1024 0.2876 0.0678 Uij
H(16) 0.2927 -0.1790 0.2308 0.0678 Uij
H(17) 0.2631 -0.0378 0.2524 0.0678 Uij
H(18) 0.2691 -0.6086 0.4697 0.0790 Uij
H(19) 0.4118 -0.7720 0.4961 0.0902 Uij
H(20) 0.5721 -0.7636 0.4412 0.0952 Uij
H(21) 0.5908 -0.5940 0.3639 0.0915 Uij

loop_
_atom_type_symbol
_atom_type_oxidation_number
_atom_type_number_in_cell
_atom_type_scat_dispersion_real
_atom_type_scat_dispersion_imag
_atom_type_scat_source
Ru 0 4 -1.259 0.836 'International Tables'
Cl 0 12 0.148 0.159 'International Tables'
O 0 8 0.011 0.006 'International Tables'
N 0 20 0.006 0.003 'International Tables'
C 0 72 0.003 0.002 'International Tables'
H 0 84 0.000 0.000 'International Tables'

loop_
_geom_angle_atom_site_label_1
_geom_angle_atom_site_label_2
_geom_angle_atom_site_label_3
_geom_angle
_geom_angle_publ_flag
Cl(1) Ru(1) Cl(2) 89.01(4) yes
Cl(1) Ru(1) Cl(3) 89.68(4) yes
Cl(1) Ru(1) O(1) 90.84(8) yes
Cl(1) Ru(1) N(1) 102.9(1) yes
Cl(1) Ru(1) N(2) 163.52(9) yes
Cl(2) Ru(1) Cl(3) 164.52(4) yes
Cl(2) Ru(1) O(1) 79.58(7) yes
Cl(2) Ru(1) N(1) 97.0(1) yes
Cl(2) Ru(1) N(2) 91.83(8) yes
Cl(3) Ru(1) O(1) 85.02(7) yes
Cl(3) Ru(1) N(1) 98.3(1) yes
Cl(3) Ru(1) N(2) 85.13(8) yes
O(1) Ru(1) N(1) 165.8(1) yes
O(1) Ru(1) N(2) 73.2(1) yes
N(1) Ru(1) N(2) 93.3(2) yes
Ru(1) O(1) C(6) 117.3(2) yes
Ru(1) N(2) C(1) 122.2(3) yes
Ru(1) N(2) C(5) 119.2(3) yes
C(1) N(2) C(5) 118.1(4) yes
C(6) N(3) C(9) 124.5(3) yes
C(10) N(4) C(13) 128.8(3) yes
C(14) N(5) C(18) 116.7(4) yes
N(2) C(1) C(2) 121.7(4) yes
C(1) C(2) C(3) 120.5(5) yes
C(2) C(3) C(4) 118.5(5) yes
C(3) C(4) C(5) 119.1(4) yes
N(2) C(5) C(4) 122.1(4) yes
N(2) C(5) C(6) 112.5(3) yes
C(4) C(5) C(6) 125.3(3) yes
O(1) C(6) N(3) 125.4(3) yes
O(1) C(6) C(5) 116.9(3) yes
N(3) C(6) C(5) 117.7(3) yes
N(3) C(9) C(7) 110.0(2) yes
N(3) C(9) C(8) 107.5(3) yes
N(3) C(9) C(10) 105.6(3) yes
C(7) C(9) C(8) 111.5(3) yes
C(7) C(9) C(10) 110.5(3) yes
C(8) C(9) C(10) 111.5(3) yes
N(4) C(10) C(9) 108.7(3) yes
N(4) C(10) C(11) 110.7(3) yes
N(4) C(10) C(12) 105.5(3) yes
C(9) C(10) C(11) 113.7(3) yes
C(9) C(10) C(12) 109.6(3) yes
C(11) C(10) C(12) 108.3(3) yes
O(2) C(13) N(4) 124.9(4) yes
O(2) C(13) C(14) 120.9(4) yes
N(4) C(13) C(14) 114.1(4) yes
N(5) C(14) C(13) 116.8(3) yes
N(5) C(14) C(15) 124.4(4) yes
C(13) C(14) C(15) 118.8(4) yes
C(14) C(15) C(16) 117.2(5) yes
C(15) C(16) C(17) 119.5(4) yes
C(16) C(17) C(18) 119.5(5) yes
N(5) C(18) C(17) 122.8(5) yes

loop_
_geom_bond_atom_site_label_1
_geom_bond_atom_site_label_2
_geom_bond_distance
_geom_bond_publ_flag
Ru(1) Cl(1) 2.312(1) yes
Ru(1) Cl(2) 2.343(1) yes
Ru(1) Cl(3) 2.341(1) yes
Ru(1) O(1) 2.227(3) yes
Ru(1) N(1) 1.598(4) yes
Ru(1) N(2) 2.129(3) yes
O(1) C(6) 1.237(4) yes
O(2) C(13) 1.229(5) yes
N(2) C(1) 1.346(6) yes
N(2) C(5) 1.347(5) yes
N(3) C(6) 1.322(4) yes
N(3) C(9) 1.499(4) yes
N(4) C(10) 1.477(5) yes
N(4) C(13) 1.344(5) yes
N(5) C(14) 1.331(6) yes
N(5) C(18) 1.346(6) yes
C(1) C(2) 1.367(8) yes
C(2) C(3) 1.352(7) yes
C(3) C(4) 1.388(7) yes
C(4) C(5) 1.369(6) yes
C(5) C(6) 1.510(5) yes
C(7) C(9) 1.523(5) yes
C(8) C(9) 1.531(5) yes
C(9) C(10) 1.576(5) yes
C(10) C(11) 1.531(5) yes
C(10) C(12) 1.542(6) yes
C(13) C(14) 1.490(6) yes
C(14) C(15) 1.385(6) yes
C(15) C(16) 1.377(7) yes
C(16) C(17) 1.369(8) yes
C(17) C(18) 1.365(7) yes
